data_4113737
loop_
_publ_author_name
'Tracy A. Hanna'
'Lihua Liu'
'Alfredo M. Angeles-Boza'
'Xiaodi Kou'
'C. David Gutsche'
'Krzysztof Ejsmont'
'William H. Watson'
'Lev N. Zakharov'
'Christopher D. Incarvito'
'Arnold L. Rheingold'

_publ_contact_author 'Tracy A. Hanna'
_publ_contact_author_email T.Hanna@tcu.edu
_publ_section_title
;
 Synthesis, Structures, and Conformational Characteristics of Calixarene
 Monoanions and Dianions
;
_journal_name_full 'Journal of the American Chemical Society'
_journal_page_first 6228
_journal_page_last 6238
_journal_paper_doi 10.1021/ja0289797
_journal_volume 125
_journal_year 2003
_chemical_formula_sum 'C65 H64 Na2 O11'
_chemical_formula_weight 1067.14
_chemical_name_systematic
; 
 ? 
;
_space_group_IT_number 43
_symmetry_cell_setting orthorhombic
_symmetry_space_group_name_Hall 'F 2 -2d'
_symmetry_space_group_name_H-M 'F d d 2'
_atom_sites_solution_hydrogens geom
_atom_sites_solution_primary direct
_atom_sites_solution_secondary difmap
_audit_creation_method SHELXL-97
_cell_angle_alpha 90.00
_cell_angle_beta 90.00
_cell_angle_gamma 90.00
_cell_formula_units_Z 8
_cell_length_a 29.155(4)
_cell_length_b 37.198(4)
_cell_length_c 10.5835(14)
_cell_measurement_temperature 273(2)
_cell_volume 11478(3)
_computing_cell_refinement 'Bruker SMART'
_computing_data_collection 'Bruker SMART'
_computing_data_reduction 'Bruker SAINT'
_computing_molecular_graphics 'Bruker SHELXTL'
_computing_publication_material 'Bruker SHELXTL'
_computing_structure_refinement 'SHELXL-97 (Sheldrick, 1997)'
_computing_structure_solution 'SHELXS-97 (Sheldrick, 1990)'
_diffrn_ambient_temperature 273(2)
_diffrn_measured_fraction_theta_full 0.997
_diffrn_measured_fraction_theta_max 0.997
_diffrn_measurement_device_type 'CCD area detector'
_diffrn_measurement_method 'phi and omega scans'
_diffrn_radiation_monochromator graphite
_diffrn_radiation_source 'fine-focus sealed tube'
_diffrn_radiation_type MoK\a
_diffrn_radiation_wavelength 0.71073
_diffrn_reflns_av_R_equivalents 0.0541
_diffrn_reflns_av_sigmaI/netI 0.0542
_diffrn_reflns_limit_h_max 31
_diffrn_reflns_limit_h_min -32
_diffrn_reflns_limit_k_max 41
_diffrn_reflns_limit_k_min -41
_diffrn_reflns_limit_l_max 11
_diffrn_reflns_limit_l_min -11
_diffrn_reflns_number 14856
_diffrn_reflns_theta_full 23.33
_diffrn_reflns_theta_max 23.33
_diffrn_reflns_theta_min 1.77
_exptl_absorpt_coefficient_mu 0.096
_exptl_absorpt_correction_T_max 1.00
_exptl_absorpt_correction_T_min 0.84
_exptl_absorpt_correction_type SADABS
_exptl_crystal_colour Colorless
_exptl_crystal_density_diffrn 1.235
_exptl_crystal_density_meas 0
_exptl_crystal_description Block
_exptl_crystal_F_000 4512
_exptl_crystal_size_max 0.25
_exptl_crystal_size_mid 0.25
_exptl_crystal_size_min 0.10
_refine_diff_density_max 0.171
_refine_diff_density_min -0.164
_refine_diff_density_rms 0.044
_refine_ls_abs_structure_details 'Flack H D (1983), Acta Cryst. A39, 876-881'
_refine_ls_abs_structure_Flack 0.3(11)
_refine_ls_extinction_method none
_refine_ls_goodness_of_fit_ref 1.203
_refine_ls_hydrogen_treatment mixed
_refine_ls_matrix_type full
_refine_ls_number_parameters 366
_refine_ls_number_reflns 4124
_refine_ls_number_restraints 1
_refine_ls_restrained_S_all 1.203
_refine_ls_R_factor_all 0.1331
_refine_ls_R_factor_gt 0.1016
_refine_ls_shift/su_max 0.030
_refine_ls_shift/su_mean 0.006
_refine_ls_structure_factor_coef Fsqd
_refine_ls_weighting_details 'calc w=1/[\s^2^(Fo^2^)+(0.0759P)^2^+29.4309P] where P=(Fo^2^+2Fc^2^)/3'
_refine_ls_weighting_scheme calc
_refine_ls_wR_factor_gt 0.2087
_refine_ls_wR_factor_ref 0.2236
_reflns_number_gt 3040
_reflns_number_total 4124
_reflns_threshold_expression >2sigma(I)
_cod_data_source_file ja0289797si20021230_042221_02.cif
_cod_data_source_block 2
_cod_original_cell_volume 11478(2)
_cod_database_code 4113737

loop_
_symmetry_equiv_pos_as_xyz
'x, y, z'
'-x, -y, z'
'x+1/4, -y+1/4, z+1/4'
'-x+1/4, y+1/4, z+1/4'
'x, y+1/2, z+1/2'
'-x, -y+1/2, z+1/2'
'x+1/4, -y+3/4, z+3/4'
'-x+1/4, y+3/4, z+3/4'
'x+1/2, y, z+1/2'
'-x+1/2, -y, z+1/2'
'x+3/4, -y+1/4, z+3/4'
'-x+3/4, y+1/4, z+3/4'
'x+1/2, y+1/2, z'
'-x+1/2, -y+1/2, z'
'x+3/4, -y+3/4, z+1/4'
'-x+3/4, y+3/4, z+1/4'

loop_
_atom_site_label
_atom_site_type_symbol
_atom_site_fract_x
_atom_site_fract_y
_atom_site_fract_z
_atom_site_U_iso_or_equiv
_atom_site_adp_type
_atom_site_occupancy
_atom_site_symmetry_multiplicity
_atom_site_calc_flag
_atom_site_refinement_flags
Na1 Na 0.45160(9) 0.03662(7) 0.7200(4) 0.0879(10) Uani 1 1 d .
O1 O 0.44383(17) -0.00727(11) 0.8723(6) 0.0842(16) Uani 1 1 d .
O2 O 0.38447(18) 0.00468(16) 0.6664(8) 0.100(2) Uani 1 1 d .
O3 O 0.42198(18) -0.05512(16) 0.5897(6) 0.0919(17) Uani 1 1 d .
O4 O 0.47825(14) -0.06168(11) 0.7685(5) 0.0734(14) Uani 1 1 d .
O5 O 0.5000 0.0000 0.5827(10) 0.087(2) Uani 1 2 d S
O6 O 0.42130(19) 0.09043(15) 0.6861(9) 0.132(3) Uani 1 1 d .
C1 C 0.4411(5) -0.0386(4) 1.0646(12) 0.122(4) Uani 1 1 d .
C2 C 0.4209(8) -0.0483(5) 1.1744(16) 0.187(7) Uani 1 1 d .
H2A H 0.4328 -0.0661 1.2267 0.224 Uiso 1 1 calc R
C3 C 0.3846(9) -0.0315(7) 1.200(2) 0.217(11) Uani 1 1 d .
H3B H 0.3717 -0.0377 1.2779 0.260 Uiso 1 1 calc R
C4 C 0.3599(6) -0.0050(5) 1.134(2) 0.188(8) Uani 1 1 d .
H4A H 0.3339 0.0066 1.1647 0.226 Uiso 1 1 calc R
C5 C 0.3811(4) 0.0023(3) 1.0060(13) 0.137(5) Uani 1 1 d .
C6 C 0.4219(4) -0.0142(3) 0.9819(12) 0.104(3) Uani 1 1 d .
C7 C 0.3592(5) 0.0264(3) 0.9100(18) 0.187(8) Uani 1 1 d .
H7A H 0.3419 0.0452 0.9525 0.225 Uiso 1 1 calc R
H7B H 0.3827 0.0378 0.8588 0.225 Uiso 1 1 calc R
C8 C 0.3282(3) 0.0052(3) 0.8287(18) 0.143(6) Uani 1 1 d .
C9 C 0.2842(4) -0.0054(3) 0.8648(18) 0.163(6) Uani 1 1 d .
H9A H 0.2722 0.0013 0.9426 0.195 Uiso 1 1 calc R
C10 C 0.2585(4) -0.0267(4) 0.780(2) 0.161(8) Uani 1 1 d .
H10A H 0.2283 -0.0319 0.8023 0.193 Uiso 1 1 calc R
C11 C 0.2739(5) -0.0397(5) 0.6726(17) 0.173(8) Uani 1 1 d .
H11A H 0.2565 -0.0551 0.6226 0.207 Uiso 1 1 calc R
C12 C 0.3167(3) -0.0292(4) 0.6397(18) 0.151(6) Uani 1 1 d .
C13 C 0.3430(3) -0.0065(3) 0.7114(13) 0.106(4) Uani 1 1 d .
C14 C 0.3302(5) -0.0398(5) 0.5128(17) 0.192(8) Uani 1 1 d .
H14A H 0.3526 -0.0230 0.4796 0.230 Uiso 1 1 calc R
H14B H 0.3037 -0.0397 0.4575 0.230 Uiso 1 1 calc R
C15 C 0.3514(3) -0.0785(4) 0.5182(9) 0.134(4) Uani 1 1 d .
C16 C 0.3295(5) -0.1093(5) 0.4832(15) 0.177(6) Uani 1 1 d .
H16A H 0.2998 -0.1070 0.4516 0.212 Uiso 1 1 calc R
C17 C 0.3473(6) -0.1432(5) 0.4907(16) 0.169(6) Uani 1 1 d .
H17A H 0.3296 -0.1627 0.4648 0.203 Uiso 1 1 calc R
C18 C 0.3919(4) -0.1491(4) 0.5368(14) 0.171(6) Uani 1 1 d .
H18A H 0.4041 -0.1720 0.5455 0.205 Uiso 1 1 calc R
C19 C 0.4167(3) -0.1185(3) 0.5687(11) 0.118(4) Uani 1 1 d .
C20 C 0.3968(3) -0.0856(3) 0.5619(9) 0.099(3) Uani 1 1 d .
C21 C 0.4649(3) -0.1237(3) 0.6197(12) 0.131(5) Uani 1 1 d .
H21A H 0.4842 -0.1042 0.5906 0.157 Uiso 1 1 calc R
H21B H 0.4774 -0.1460 0.5863 0.157 Uiso 1 1 calc R
C22 C 0.4661(2) -0.12505(18) 0.7647(13) 0.105(4) Uani 1 1 d .
C23 C 0.4629(4) -0.1559(3) 0.833(2) 0.147(6) Uani 1 1 d .
H23A H 0.4600 -0.1775 0.7895 0.176 Uiso 1 1 calc R
C24 C 0.4639(5) -0.1573(4) 0.960(2) 0.170(8) Uani 1 1 d .
H24A H 0.4593 -0.1787 1.0036 0.205 Uiso 1 1 calc R
C25 C 0.4717(3) -0.1264(3) 1.0202(16) 0.166(7) Uani 1 1 d .
H25A H 0.4736 -0.1269 1.1079 0.199 Uiso 1 1 calc R
C26 C 0.4772(3) -0.0936(2) 0.9598(12) 0.111(4) Uani 1 1 d .
C27 C 0.4742(2) -0.09261(16) 0.8296(10) 0.076(2) Uani 1 1 d .
C28 C 0.4846(4) -0.0595(3) 1.0366(10) 0.117(4) Uani 1 1 d .
H28A H 0.5056 -0.0440 0.9910 0.140 Uiso 1 1 calc R
H28B H 0.4990 -0.0659 1.1160 0.140 Uiso 1 1 calc R
C29 C 0.5000 0.0000 0.4690(16) 0.091(4) Uani 1 2 d S
C30 C 0.4706(4) 0.0252(3) 0.4018(12) 0.159(5) Uani 1 1 d .
H30A H 0.4744 0.0219 0.3124 0.239 Uiso 1 1 calc R
H30B H 0.4788 0.0493 0.4244 0.239 Uiso 1 1 calc R
H30C H 0.4392 0.0209 0.4243 0.239 Uiso 1 1 calc R
C31 C 0.4124(3) 0.1206(2) 0.7206(14) 0.105(3) Uani 1 1 d .
C32 C 0.4041(4) 0.1492(2) 0.6282(15) 0.155(5) Uani 1 1 d .
H32A H 0.4071 0.1396 0.5443 0.232 Uiso 1 1 calc R
H32B H 0.4261 0.1681 0.6403 0.232 Uiso 1 1 calc R
H32C H 0.3737 0.1585 0.6395 0.232 Uiso 1 1 calc R
C33 C 0.4091(4) 0.1286(4) 0.8555(18) 0.180(6) Uani 1 1 d .
H33A H 0.4155 0.1072 0.9034 0.270 Uiso 1 1 calc R
H33B H 0.3787 0.1369 0.8747 0.270 Uiso 1 1 calc R
H33C H 0.4309 0.1469 0.8772 0.270 Uiso 1 1 calc R
H1O H 0.465(3) -0.033(2) 0.817(7) 0.10(2) Uiso 1 1 d .
H2O H 0.3805(16) -0.0126(13) 0.599(5) 0.026(15) Uiso 1 1 d .
H3O H 0.444(2) -0.0605(14) 0.661(6) 0.053(17) Uiso 1 1 d .

loop_
_atom_site_aniso_label
_atom_site_aniso_U_11
_atom_site_aniso_U_22
_atom_site_aniso_U_33
_atom_site_aniso_U_23
_atom_site_aniso_U_13
_atom_site_aniso_U_12
Na1 0.0629(16) 0.0579(15) 0.143(3) 0.0299(17) 0.0188(18) 0.0058(12)
O1 0.087(3) 0.044(2) 0.121(5) 0.008(3) 0.031(3) 0.000(2)
O2 0.066(4) 0.087(4) 0.148(6) 0.040(4) 0.008(4) -0.008(3)
O3 0.067(3) 0.119(4) 0.089(4) 0.013(3) -0.029(3) -0.012(3)
O4 0.060(3) 0.042(2) 0.118(4) 0.000(3) -0.019(3) 0.006(2)
O5 0.063(4) 0.092(5) 0.107(7) 0.000 0.000 -0.016(3)
O6 0.087(4) 0.063(3) 0.247(9) 0.034(5) 0.008(4) 0.015(3)
C1 0.166(12) 0.136(10) 0.065(7) -0.003(7) 0.007(8) -0.084(9)
C2 0.25(2) 0.200(18) 0.114(14) -0.027(12) -0.017(14) -0.080(17)
C3 0.27(3) 0.23(3) 0.155(17) -0.039(16) 0.058(19) -0.01(2)
C4 0.147(13) 0.174(14) 0.24(2) -0.088(14) 0.094(14) -0.033(10)
C5 0.133(9) 0.075(7) 0.201(13) -0.044(7) 0.101(9) -0.027(6)
C6 0.105(7) 0.088(6) 0.119(9) -0.014(7) 0.032(7) -0.047(6)
C7 0.146(10) 0.048(5) 0.37(2) 0.003(10) 0.158(13) 0.022(7)
C8 0.078(7) 0.055(6) 0.296(18) 0.040(8) 0.060(10) 0.008(5)
C9 0.093(8) 0.112(8) 0.284(18) 0.087(11) 0.058(10) 0.035(7)
C10 0.055(7) 0.129(10) 0.30(2) 0.127(13) -0.022(10) -0.006(6)
C11 0.103(12) 0.203(16) 0.211(17) 0.144(15) -0.025(10) 0.013(10)
C12 0.047(6) 0.179(11) 0.227(15) 0.175(12) -0.036(8) -0.022(6)
C13 0.034(5) 0.092(6) 0.193(12) 0.079(7) 0.015(6) 0.011(5)
C14 0.115(10) 0.260(17) 0.199(16) 0.179(15) -0.062(10) -0.045(10)
C15 0.082(6) 0.236(13) 0.085(7) 0.018(8) -0.055(5) -0.079(8)
C16 0.125(10) 0.262(18) 0.144(12) 0.020(14) -0.079(9) -0.061(13)
C17 0.149(13) 0.221(15) 0.138(11) -0.062(13) 0.001(10) -0.107(12)
C18 0.117(9) 0.179(12) 0.216(15) -0.103(11) -0.009(9) -0.053(8)
C19 0.098(7) 0.119(8) 0.136(9) -0.078(7) 0.004(6) -0.028(6)
C20 0.076(6) 0.131(8) 0.089(6) -0.038(6) 0.004(5) -0.034(6)
C21 0.096(7) 0.107(8) 0.188(14) -0.091(8) -0.033(8) 0.004(5)
C22 0.047(4) 0.036(4) 0.230(13) -0.020(6) -0.047(6) 0.006(3)
C23 0.088(7) 0.045(6) 0.31(2) 0.015(10) -0.012(11) 0.005(4)
C24 0.139(10) 0.078(8) 0.29(2) 0.095(14) -0.029(13) -0.017(7)
C25 0.100(7) 0.107(8) 0.289(19) 0.097(11) -0.076(9) -0.035(6)
C26 0.083(6) 0.081(6) 0.168(11) 0.045(7) -0.071(7) -0.021(4)
C27 0.061(4) 0.041(4) 0.126(8) 0.019(4) -0.035(5) 0.009(3)
C28 0.120(8) 0.133(9) 0.097(8) 0.006(6) -0.042(7) -0.052(7)
C29 0.077(8) 0.125(11) 0.072(9) 0.000 0.000 -0.024(7)
C30 0.181(12) 0.174(11) 0.123(9) 0.051(9) -0.011(9) 0.003(9)
C31 0.061(5) 0.064(5) 0.189(12) 0.037(7) 0.022(6) 0.009(4)
C32 0.112(8) 0.081(6) 0.270(16) 0.067(9) -0.005(9) 0.009(5)
C33 0.119(10) 0.206(15) 0.215(17) 0.033(13) 0.042(11) 0.050(9)

loop_
_atom_type_symbol
_atom_type_description
_atom_type_scat_dispersion_real
_atom_type_scat_dispersion_imag
_atom_type_scat_source
C C 0.0033 0.0016 'International Tables Vol C Tables 4.2.6.8 and 6.1.1.4'
H H 0.0000 0.0000 'International Tables Vol C Tables 4.2.6.8 and 6.1.1.4'
O O 0.0106 0.0060 'International Tables Vol C Tables 4.2.6.8 and 6.1.1.4'
Na Na 0.0362 0.0249 'International Tables Vol C Tables 4.2.6.8 and 6.1.1.4'

loop_
_geom_angle_atom_site_label_1
_geom_angle_atom_site_label_2
_geom_angle_atom_site_label_3
_geom_angle
_geom_angle_site_symmetry_1
_geom_angle_site_symmetry_3
O6 Na1 O1 135.5(3) . .
O6 Na1 O4 91.4(2) . 2_655
O1 Na1 O4 102.6(2) . 2_655
O6 Na1 O2 94.9(2) . .
O1 Na1 O2 74.4(2) . .
O4 Na1 O2 173.3(2) 2_655 .
O6 Na1 O5 129.6(3) . .
O1 Na1 O5 94.5(2) . .
O4 Na1 O5 81.11(16) 2_655 .
O2 Na1 O5 93.2(2) . .
O6 Na1 Na1 156.0(2) . 2_655
O1 Na1 Na1 65.09(14) . 2_655
O4 Na1 Na1 69.06(13) 2_655 2_655
O2 Na1 Na1 104.31(18) . 2_655
O5 Na1 Na1 36.6(2) . 2_655
C6 O1 Na1 141.5(6) . .
C6 O1 H1O 119(3) . .
Na1 O1 H1O 99(3) . .
C13 O2 Na1 143.6(9) . .
C13 O2 H2O 87(3) . .
Na1 O2 H2O 128(3) . .
C20 O3 H3O 110(3) . .
C27 O4 Na1 122.6(4) . 2_655
C27 O4 H1O 121(3) . .
Na1 O4 H1O 91(3) 2_655 .
C29 O5 Na1 126.6(2) . 2_655
C29 O5 Na1 126.6(2) . .
Na1 O5 Na1 106.9(4) 2_655 .
C31 O6 Na1 151.0(9) . .
C2 C1 C6 123.0(17) . .
C2 C1 C28 113.2(17) . .
C6 C1 C28 123.6(10) . .
C3 C2 C1 115(2) . .
C3 C2 H2A 122.5 . .
C1 C2 H2A 122.6 . .
C2 C3 C4 132(2) . .
C2 C3 H3B 114.1 . .
C4 C3 H3B 114.1 . .
C3 C4 C5 111.3(15) . .
C3 C4 H4A 124.3 . .
C5 C4 H4A 124.3 . .
C6 C5 C7 121.0(11) . .
C6 C5 C4 116.4(15) . .
C7 C5 C4 122.6(13) . .
O1 C6 C5 119.3(12) . .
O1 C6 C1 118.6(10) . .
C5 C6 C1 122.1(12) . .
C8 C7 C5 109.6(9) . .
C8 C7 H7A 109.7 . .
C5 C7 H7A 109.7 . .
C8 C7 H7B 109.7 . .
C5 C7 H7B 109.8 . .
H7A C7 H7B 108.2 . .
C13 C8 C9 116.2(15) . .
C13 C8 C7 120.1(10) . .
C9 C8 C7 123.7(17) . .
C8 C9 C10 118.4(16) . .
C8 C9 H9A 120.8 . .
C10 C9 H9A 120.8 . .
C11 C10 C9 125.0(15) . .
C11 C10 H10A 117.5 . .
C9 C10 H10A 117.5 . .
C10 C11 C12 115.5(19) . .
C10 C11 H11A 122.3 . .
C12 C11 H11A 122.3 . .
C11 C12 C13 123.5(18) . .
C11 C12 C14 114.0(17) . .
C13 C12 C14 121.9(10) . .
O2 C13 C12 119.3(13) . .
O2 C13 C8 119.5(12) . .
C12 C13 C8 121.2(10) . .
C12 C14 C15 108.8(10) . .
C12 C14 H14A 109.9 . .
C15 C14 H14A 109.9 . .
C12 C14 H14B 109.9 . .
C15 C14 H14B 109.9 . .
H14A C14 H14B 108.3 . .
C16 C15 C20 111.6(13) . .
C16 C15 C14 125.3(11) . .
C20 C15 C14 123.2(10) . .
C15 C16 C17 125.6(13) . .
C15 C16 H16A 117.2 . .
C17 C16 H16A 117.2 . .
C16 C17 C18 120.9(12) . .
C16 C17 H17A 119.5 . .
C18 C17 H17A 119.5 . .
C19 C18 C17 116.1(13) . .
C19 C18 H18A 122.0 . .
C17 C18 H18A 122.0 . .
C20 C19 C18 120.3(11) . .
C20 C19 C21 122.0(7) . .
C18 C19 C21 117.6(11) . .
C19 C20 O3 120.1(8) . .
C19 C20 C15 125.4(9) . .
O3 C20 C15 114.3(10) . .
C19 C21 C22 112.3(9) . .
C19 C21 H21A 109.2 . .
C22 C21 H21A 109.2 . .
C19 C21 H21B 109.1 . .
C22 C21 H21B 109.1 . .
H21A C21 H21B 107.9 . .
C23 C22 C27 118.3(12) . .
C23 C22 C21 123.9(10) . .
C27 C22 C21 117.6(9) . .
C24 C23 C22 124.3(13) . .
C24 C23 H23A 117.9 . .
C22 C23 H23A 117.9 . .
C25 C24 C23 116.6(13) . .
C25 C24 H24A 121.7 . .
C23 C24 H24A 121.7 . .
C24 C25 C26 123.9(16) . .
C24 C25 H25A 118.0 . .
C26 C25 H25A 118.1 . .
C27 C26 C25 118.5(11) . .
C27 C26 C28 121.2(8) . .
C25 C26 C28 120.2(12) . .
O4 C27 C26 120.4(7) . .
O4 C27 C22 121.4(9) . .
C26 C27 C22 118.2(8) . .
C26 C28 C1 114.5(7) . .
C26 C28 H28A 108.6 . .
C1 C28 H28A 108.6 . .
C26 C28 H28B 108.6 . .
C1 C28 H28B 108.6 . .
H28A C28 H28B 107.6 . .
O5 C29 C30 119.3(8) . 2_655
O5 C29 C30 119.3(8) . .
C30 C29 C30 121.5(16) 2_655 .
C29 C30 H30A 109.5 . .
C29 C30 H30B 109.5 . .
H30A C30 H30B 109.5 . .
C29 C30 H30C 109.5 . .
H30A C30 H30C 109.5 . .
H30B C30 H30C 109.5 . .
O6 C31 C33 120.0(10) . .
O6 C31 C32 120.5(13) . .
C33 C31 C32 119.5(11) . .
C31 C32 H32A 109.5 . .
C31 C32 H32B 109.5 . .
H32A C32 H32B 109.5 . .
C31 C32 H32C 109.5 . .
H32A C32 H32C 109.5 . .
H32B C32 H32C 109.5 . .
C31 C33 H33A 109.5 . .
C31 C33 H33B 109.5 . .
H33A C33 H33B 109.5 . .
C31 C33 H33C 109.5 . .
H33A C33 H33C 109.5 . .
H33B C33 H33C 109.5 . .

loop_
_geom_bond_atom_site_label_1
_geom_bond_atom_site_label_2
_geom_bond_distance
_geom_bond_site_symmetry_2
Na1 O6 2.217(6) .
Na1 O1 2.305(6) .
Na1 O4 2.306(5) 2_655
Na1 O2 2.359(6) .
Na1 O5 2.441(7) .
Na1 Na1 3.923(5) 2_655
O1 C6 1.350(12) .
O1 H1O 1.26(9) .
O2 C13 1.365(10) .
O2 H2O 0.97(5) .
O3 C20 1.382(10) .
O3 H3O 1.02(7) .
O4 C27 1.325(8) .
O4 Na1 2.306(5) 2_655
O4 H1O 1.26(9) .
O5 C29 1.203(14) .
O5 Na1 2.441(7) 2_655
O6 C31 1.207(10) .
C1 C2 1.352(19) .
C1 C6 1.379(15) .
C1 C28 1.519(16) .
C2 C3 1.26(2) .
C2 H2A 0.9300 .
C3 C4 1.41(3) .
C3 H3B 0.9300 .
C4 C5 1.51(2) .
C4 H4A 0.9300 .
C5 C6 1.362(14) .
C5 C7 1.499(19) .
C7 C8 1.475(19) .
C7 H7A 0.9700 .
C7 H7B 0.9700 .
C8 C13 1.384(17) .
C8 C9 1.397(14) .
C9 C10 1.41(2) .
C9 H9A 0.9300 .
C10 C11 1.32(2) .
C10 H10A 0.9300 .
C11 C12 1.355(16) .
C11 H11A 0.9300 .
C12 C13 1.369(18) .
C12 C14 1.45(2) .
C14 C15 1.565(19) .
C14 H14A 0.9700 .
C14 H14B 0.9700 .
C15 C16 1.363(18) .
C15 C20 1.427(13) .
C16 C17 1.367(18) .
C16 H16A 0.9300 .
C17 C18 1.406(19) .
C17 H17A 0.9300 .
C18 C19 1.388(13) .
C18 H18A 0.9300 .
C19 C20 1.358(13) .
C19 C21 1.519(13) .
C21 C22 1.536(16) .
C21 H21A 0.9700 .
C21 H21B 0.9700 .
C22 C23 1.362(15) .
C22 C27 1.409(11) .
C23 C24 1.34(2) .
C23 H23A 0.9300 .
C24 C25 1.33(2) .
C24 H24A 0.9300 .
C25 C26 1.384(13) .
C25 H25A 0.9300 .
C26 C27 1.382(12) .
C26 C28 1.522(14) .
C28 H28A 0.9700 .
C28 H28B 0.9700 .
C29 C30 1.455(12) 2_655
C29 C30 1.455(12) .
C30 H30A 0.9600 .
C30 H30B 0.9600 .
C30 H30C 0.9600 .
C31 C33 1.462(19) .
C31 C32 1.466(14) .
C32 H32A 0.9600 .
C32 H32B 0.9600 .
C32 H32C 0.9600 .
C33 H33A 0.9600 .
C33 H33B 0.9600 .
C33 H33C 0.9600 .

loop_
_geom_hbond_atom_site_label_D
_geom_hbond_atom_site_label_H
_geom_hbond_atom_site_label_A
_geom_hbond_distance_DH
_geom_hbond_distance_HA
_geom_hbond_distance_DA
_geom_hbond_angle_DHA
O3 H3O O4 1.02(7) 1.51(7) 2.516(7) 170(5)
O2 H2O O3 0.97(5) 1.99(5) 2.608(9) 119(4)
